data_7026439
loop_
_publ_author_name
'Liang, Lan-Chang'
'Chen, Feng-Yi'
'Huang, Mei-Hui'
'Cheng, Liang-Chien'
'Li, Chun-Wei'
'Lee, Hon Man'

_publ_section_title
;
 Aluminium complexes of bidentate N,O- and N,N-ligands derived from
 oxidative functionalization of amido phosphines: synthesis, structure and
 reactivity.
;
_journal_issue 41
_journal_name_full 'Dalton transactions (Cambridge, England : 2003)'
_journal_page_first 9941
_journal_page_last 9951
_journal_paper_doi 10.1039/c0dt00418a
_journal_volume 39
_journal_year 2010
_chemical_formula_moiety 'C26 H24 N O P'
_chemical_formula_sum 'C26 H24 N O P'
_chemical_formula_weight 397.43
_chemical_name_systematic
;
?
;
_space_group_IT_number 2
_symmetry_cell_setting triclinic
_symmetry_space_group_name_Hall '-P 1'
_symmetry_space_group_name_H-M 'P -1'
_atom_sites_solution_hydrogens geom
_atom_sites_solution_primary direct
_atom_sites_solution_secondary difmap
_audit_creation_method SHELXL-97
_cell_angle_alpha 92.5630(10)
_cell_angle_beta 103.1440(10)
_cell_angle_gamma 95.943(2)
_cell_formula_units_Z 4
_cell_length_a 8.5300(2)
_cell_length_b 15.1880(4)
_cell_length_c 16.6720(5)
_cell_measurement_reflns_used 45959
_cell_measurement_temperature 100(2)
_cell_measurement_theta_max 25.028
_cell_measurement_theta_min 2.037
_cell_volume 2086.83(10)
_computing_cell_refinement 'HKL Scalepack (Otwinowski & Minor 1997)'
_computing_data_collection 'Collect (Nonius BV, 1997-2000)'
_computing_data_reduction 'HKL Denzo and Scalepack (Otwinowski & Minor 19'
_computing_molecular_graphics 'Ortep-3 for Windows (Farrugia, 1997)'
_computing_publication_material 'WinGX publication routines (Farrugia, 1999)'
_computing_structure_refinement 'SHELXL-97 (Sheldrick, 1997)'
_computing_structure_solution 'SHELXS-97 (Sheldrick, 1997)'
_diffrn_ambient_temperature 100(2)
_diffrn_measured_fraction_theta_full 0.992
_diffrn_measured_fraction_theta_max 0.992
_diffrn_measurement_device_type KappaCCD
_diffrn_measurement_method 'CCD rotation images, thick slices'
_diffrn_radiation_monochromator graphite
_diffrn_radiation_source 'fine-focus sealed tube'
_diffrn_radiation_type MoK\a
_diffrn_radiation_wavelength 0.71073
_diffrn_reflns_av_R_equivalents 0.1031
_diffrn_reflns_av_sigmaI/netI 0.0885
_diffrn_reflns_limit_h_max 9
_diffrn_reflns_limit_h_min -10
_diffrn_reflns_limit_k_max 18
_diffrn_reflns_limit_k_min -18
_diffrn_reflns_limit_l_max 19
_diffrn_reflns_limit_l_min -19
_diffrn_reflns_number 29156
_diffrn_reflns_theta_full 25.04
_diffrn_reflns_theta_max 25.04
_diffrn_reflns_theta_min 2.47
_exptl_absorpt_coefficient_mu 0.149
_exptl_absorpt_correction_T_max 1.0351
_exptl_absorpt_correction_T_min 0.8984
_exptl_absorpt_correction_type multi-scan
_exptl_absorpt_process_details
;
?
;
_exptl_crystal_colour colorless
_exptl_crystal_density_diffrn 1.265
_exptl_crystal_density_method 'not measured'
_exptl_crystal_description prism
_exptl_crystal_F_000 840
_exptl_crystal_size_max 0.2
_exptl_crystal_size_mid 0.16
_exptl_crystal_size_min 0.04
_refine_diff_density_max 0.564
_refine_diff_density_min -0.529
_refine_diff_density_rms 0.089
_refine_ls_extinction_coef 0.0049(11)
_refine_ls_extinction_expression Fc^*^=kFc[1+0.001xFc^2^\l^3^/sin(2\q)]^-1/4^
_refine_ls_extinction_method SHELXL
_refine_ls_goodness_of_fit_ref 1.021
_refine_ls_hydrogen_treatment mixed
_refine_ls_matrix_type full
_refine_ls_number_parameters 524
_refine_ls_number_reflns 7311
_refine_ls_number_restraints 0
_refine_ls_restrained_S_all 1.021
_refine_ls_R_factor_all 0.1025
_refine_ls_R_factor_gt 0.0596
_refine_ls_shift/su_max 0.000
_refine_ls_shift/su_mean 0.000
_refine_ls_structure_factor_coef Fsqd
_refine_ls_weighting_details 'calc w=1/[\s^2^(Fo^2^)+(0.0629P)^2^+1.5435P] where P=(Fo^2^+2Fc^2^)/3'
_refine_ls_weighting_scheme calc
_refine_ls_wR_factor_gt 0.1327
_refine_ls_wR_factor_ref 0.1516
_reflns_number_gt 4965
_reflns_number_total 7311
_reflns_threshold_expression >2sigma(I)
_cod_data_source_file c0dt00418a.txt
_cod_data_source_block 3578_1a
_cod_original_cell_volume 2086.82(10)
_cod_database_code 7026439

loop_
_symmetry_equiv_pos_as_xyz
'x, y, z'
'-x, -y, -z'

loop_
_atom_site_label
_atom_site_type_symbol
_atom_site_fract_x
_atom_site_fract_y
_atom_site_fract_z
_atom_site_U_iso_or_equiv
_atom_site_adp_type
_atom_site_occupancy
_atom_site_symmetry_multiplicity
_atom_site_calc_flag
_atom_site_refinement_flags
P1 P 0.21773(9) 0.18440(5) 0.10395(5) 0.0239(2) Uani 1 1 d .
P2 P 0.17371(9) 0.34096(5) 0.61265(5) 0.0220(2) Uani 1 1 d .
O1 O 0.3222(2) 0.26346(14) 0.15068(14) 0.0290(5) Uani 1 1 d .
O2 O 0.2576(2) 0.27026(13) 0.65902(13) 0.0250(5) Uani 1 1 d .
N1' N 0.0021(3) 0.33105(16) 0.07902(17) 0.0275(6) Uani 1 1 d .
H1' H 0.1151 0.3366 0.0787 0.033 Uiso 1 1 d R
N2' N 0.1298(3) 0.18339(16) 0.49297(17) 0.0274(6) Uani 1 1 d .
H2' H 0.1132 0.1855 0.5480 0.033 Uiso 1 1 d R
C1 C 0.2069(4) 0.18510(19) -0.0051(2) 0.0245(7) Uani 1 1 d .
C2 C 0.3346(4) 0.2304(2) -0.0318(2) 0.0270(7) Uani 1 1 d .
H2 H 0.4263 0.2599 0.0082 0.032 Uiso 1 1 d R
C3 C 0.3295(4) 0.2330(2) -0.1150(2) 0.0313(8) Uani 1 1 d .
H3 H 0.4163 0.2655 -0.1331 0.038 Uiso 1 1 d R
C4 C 0.1990(4) 0.1892(2) -0.1731(2) 0.0307(8) Uani 1 1 d .
H4 H 0.1982 0.1893 -0.2308 0.037 Uiso 1 1 d R
C5 C 0.0711(4) 0.1442(2) -0.1480(2) 0.0330(8) Uani 1 1 d .
H5 H -0.0208 0.1147 -0.1879 0.040 Uiso 1 1 d R
C6 C 0.0751(4) 0.1425(2) -0.0643(2) 0.0285(8) Uani 1 1 d .
H6 H -0.0139 0.1115 -0.0469 0.034 Uiso 1 1 d R
C7 C 0.2909(3) 0.0806(2) 0.1350(2) 0.0252(7) Uani 1 1 d .
C8 C 0.3188(4) 0.0162(2) 0.0791(2) 0.0295(8) Uani 1 1 d .
H8 H 0.2943 0.0254 0.0212 0.035 Uiso 1 1 d R
C9 C 0.3809(4) -0.0606(2) 0.1062(2) 0.0339(8) Uani 1 1 d .
H9 H 0.4026 -0.1036 0.0673 0.041 Uiso 1 1 d R
C10 C 0.4124(4) -0.0757(2) 0.1890(2) 0.0375(9) Uani 1 1 d .
H10 H 0.4544 -0.1295 0.2071 0.045 Uiso 1 1 d R
C11 C 0.3837(4) -0.0135(2) 0.2456(2) 0.0388(9) Uani 1 1 d .
H11 H 0.4043 -0.0248 0.3031 0.047 Uiso 1 1 d R
C12 C 0.3236(4) 0.0644(2) 0.2186(2) 0.0342(8) Uani 1 1 d .
H12 H 0.3056 0.1080 0.2580 0.041 Uiso 1 1 d R
C13 C 0.0123(4) 0.1775(2) 0.11496(19) 0.0241(7) Uani 1 1 d .
C14 C -0.0674(4) 0.0988(2) 0.1342(2) 0.0281(8) Uani 1 1 d .
H14 H -0.0101 0.0476 0.1432 0.034 Uiso 1 1 d R
C15 C -0.2265(4) 0.0937(2) 0.1406(2) 0.0307(8) Uani 1 1 d .
H15 H -0.2803 0.0386 0.1520 0.037 Uiso 1 1 d R
C16 C -0.3061(4) 0.1688(2) 0.1297(2) 0.0307(8) Uani 1 1 d .
H16 H -0.4154 0.1658 0.1362 0.037 Uiso 1 1 d R
C17 C -0.2310(4) 0.2468(2) 0.1105(2) 0.0287(8) Uani 1 1 d .
H17 H -0.2884 0.2980 0.1028 0.034 Uiso 1 1 d R
C18 C -0.0716(4) 0.2532(2) 0.10151(19) 0.0244(7) Uani 1 1 d .
C19 C -0.0900(4) 0.4038(2) 0.0555(2) 0.0285(8) Uani 1 1 d .
C20 C -0.2026(4) 0.3953(2) -0.0202(2) 0.0311(8) Uani 1 1 d .
C21 C -0.2182(4) 0.3167(2) -0.0799(2) 0.0400(9) Uani 1 1 d .
H21A H -0.1415 0.2772 -0.0571 0.048 Uiso 1 1 d R
H21B H -0.1975 0.3358 -0.1310 0.048 Uiso 1 1 d R
H21C H -0.3260 0.2865 -0.0897 0.048 Uiso 1 1 d R
C22 C -0.3004(4) 0.4630(2) -0.0392(2) 0.0374(9) Uani 1 1 d .
H22 H -0.3824 0.4568 -0.0898 0.045 Uiso 1 1 d R
C23 C -0.2824(4) 0.5378(2) 0.0133(3) 0.0415(10) Uani 1 1 d .
H23 H -0.3499 0.5843 -0.0006 0.050 Uiso 1 1 d R
C24 C -0.1649(4) 0.5466(2) 0.0872(2) 0.0389(9) Uani 1 1 d .
H24 H -0.1507 0.5991 0.1236 0.047 Uiso 1 1 d R
C25 C -0.0671(4) 0.4793(2) 0.1094(2) 0.0303(8) Uani 1 1 d .
C26 C 0.0578(4) 0.4878(2) 0.1893(2) 0.0389(9) Uani 1 1 d .
H26A H 0.0567 0.5439 0.2180 0.047 Uiso 1 1 d R
H26B H 0.1630 0.4844 0.1786 0.047 Uiso 1 1 d R
H26C H 0.0337 0.4406 0.2226 0.047 Uiso 1 1 d R
C27 C 0.2424(4) 0.45005(19) 0.66234(19) 0.0223(7) Uani 1 1 d .
C28 C 0.3951(4) 0.4659(2) 0.7161(2) 0.0282(8) Uani 1 1 d .
H28 H 0.4603 0.4180 0.7274 0.034 Uiso 1 1 d R
C29 C 0.4521(4) 0.5505(2) 0.7530(2) 0.0306(8) Uani 1 1 d .
H29 H 0.5577 0.5607 0.7897 0.037 Uiso 1 1 d R
C30 C 0.3587(4) 0.6193(2) 0.7372(2) 0.0309(8) Uani 1 1 d .
H30 H 0.3986 0.6781 0.7615 0.037 Uiso 1 1 d R
C31 C 0.2057(4) 0.6034(2) 0.6856(2) 0.0309(8) Uani 1 1 d .
H31 H 0.1403 0.6513 0.6754 0.037 Uiso 1 1 d R
C32 C 0.1473(4) 0.5200(2) 0.6480(2) 0.0270(7) Uani 1 1 d .
H32 H 0.0403 0.5093 0.6127 0.032 Uiso 1 1 d R
C33 C -0.0435(4) 0.32496(19) 0.60346(19) 0.0233(7) Uani 1 1 d .
C34 C -0.0981(4) 0.3004(2) 0.6733(2) 0.0273(8) Uani 1 1 d .
H34 H -0.0209 0.2946 0.7240 0.033 Uiso 1 1 d R
C35 C -0.2625(4) 0.2858(2) 0.6692(2) 0.0324(8) Uani 1 1 d .
H35 H -0.3003 0.2684 0.7169 0.039 Uiso 1 1 d R
C36 C -0.3741(4) 0.2954(2) 0.5971(2) 0.0365(9) Uani 1 1 d .
H36 H -0.4883 0.2854 0.5941 0.044 Uiso 1 1 d R
C37 C -0.3216(4) 0.3202(2) 0.5273(2) 0.0380(9) Uani 1 1 d .
H37 H -0.4005 0.3266 0.4774 0.046 Uiso 1 1 d R
C38 C -0.1558(4) 0.3351(2) 0.5312(2) 0.0311(8) Uani 1 1 d .
H38 H -0.1186 0.3528 0.4835 0.037 Uiso 1 1 d R
C39 C 0.2041(3) 0.34253(19) 0.50931(19) 0.0218(7) Uani 1 1 d .
C40 C 0.2606(4) 0.4202(2) 0.4771(2) 0.0250(7) Uani 1 1 d .
H40 H 0.2796 0.4748 0.5110 0.030 Uiso 1 1 d R
C41 C 0.2873(4) 0.4200(2) 0.3984(2) 0.0298(8) Uani 1 1 d .
H41 H 0.3252 0.4743 0.3777 0.036 Uiso 1 1 d R
C42 C 0.2588(4) 0.3403(2) 0.3506(2) 0.0309(8) Uani 1 1 d .
H42 H 0.2769 0.3387 0.2958 0.037 Uiso 1 1 d R
C43 C 0.2045(4) 0.2622(2) 0.3800(2) 0.0296(8) Uani 1 1 d .
H43 H 0.1848 0.2079 0.3457 0.036 Uiso 1 1 d R
C44 C 0.1785(4) 0.2612(2) 0.4601(2) 0.0251(7) Uani 1 1 d .
C45 C 0.1025(4) 0.0983(2) 0.4483(2) 0.0260(7) Uani 1 1 d .
C46 C -0.0342(4) 0.0770(2) 0.3839(2) 0.0274(7) Uani 1 1 d .
C47 C -0.1575(4) 0.1417(2) 0.3598(2) 0.0392(9) Uani 1 1 d .
H47A H -0.1230 0.1959 0.3940 0.047 Uiso 1 1 d R
H47B H -0.2605 0.1163 0.3673 0.047 Uiso 1 1 d R
H47C H -0.1673 0.1538 0.3030 0.047 Uiso 1 1 d R
C48 C -0.0580(4) -0.0067(2) 0.3426(2) 0.0303(8) Uani 1 1 d .
H48 H -0.1489 -0.0214 0.2965 0.036 Uiso 1 1 d R
C49 C 0.0488(4) -0.0684(2) 0.3676(2) 0.0304(8) Uani 1 1 d .
H49 H 0.0305 -0.1267 0.3401 0.036 Uiso 1 1 d R
C50 C 0.1813(4) -0.0473(2) 0.4326(2) 0.0296(8) Uani 1 1 d .
H50 H 0.2544 -0.0906 0.4493 0.035 Uiso 1 1 d R
C51 C 0.2120(4) 0.0368(2) 0.4739(2) 0.0270(7) Uani 1 1 d .
C52 C 0.3568(4) 0.0609(2) 0.5443(2) 0.0353(8) Uani 1 1 d .
H52A H 0.4176 0.0110 0.5533 0.042 Uiso 1 1 d R
H52B H 0.3221 0.0765 0.5934 0.042 Uiso 1 1 d R
H52C H 0.4238 0.1103 0.5312 0.042 Uiso 1 1 d R

loop_
_atom_site_aniso_label
_atom_site_aniso_U_11
_atom_site_aniso_U_22
_atom_site_aniso_U_33
_atom_site_aniso_U_23
_atom_site_aniso_U_13
_atom_site_aniso_U_12
P1 0.0217(4) 0.0252(5) 0.0240(5) -0.0006(4) 0.0043(3) 0.0023(3)
P2 0.0216(4) 0.0224(4) 0.0216(5) 0.0000(3) 0.0050(3) 0.0021(3)
O1 0.0260(12) 0.0276(12) 0.0306(14) -0.0031(10) 0.0041(10) -0.0018(9)
O2 0.0251(12) 0.0255(11) 0.0248(13) 0.0042(10) 0.0051(9) 0.0053(9)
N1' 0.0237(14) 0.0229(14) 0.0385(18) 0.0048(12) 0.0114(12) 0.0044(11)
N2' 0.0383(16) 0.0226(14) 0.0228(16) -0.0003(12) 0.0121(12) 0.0000(12)
C1 0.0258(17) 0.0200(16) 0.0280(19) 0.0014(14) 0.0053(14) 0.0070(13)
C2 0.0239(17) 0.0257(17) 0.030(2) 0.0056(15) 0.0039(14) 0.0022(13)
C3 0.0293(19) 0.0308(19) 0.038(2) 0.0094(16) 0.0143(16) 0.0050(14)
C4 0.039(2) 0.0327(19) 0.0224(19) 0.0049(15) 0.0097(16) 0.0094(15)
C5 0.035(2) 0.0323(19) 0.030(2) 0.0012(16) 0.0044(16) 0.0029(15)
C6 0.0298(18) 0.0280(18) 0.028(2) 0.0005(15) 0.0088(15) 0.0003(14)
C7 0.0179(16) 0.0293(18) 0.028(2) 0.0034(15) 0.0034(14) 0.0018(13)
C8 0.0278(18) 0.0270(18) 0.032(2) 0.0018(15) 0.0044(15) -0.0004(14)
C9 0.0330(19) 0.0275(19) 0.041(2) 0.0039(16) 0.0079(16) 0.0029(15)
C10 0.0293(19) 0.033(2) 0.051(3) 0.0129(18) 0.0077(17) 0.0062(15)
C11 0.038(2) 0.052(2) 0.029(2) 0.0168(18) 0.0075(16) 0.0136(17)
C12 0.036(2) 0.039(2) 0.030(2) 0.0030(17) 0.0079(16) 0.0149(16)
C13 0.0232(17) 0.0282(18) 0.0188(18) -0.0026(14) 0.0029(13) 0.0002(13)
C14 0.0278(19) 0.0294(18) 0.0263(19) 0.0030(15) 0.0051(14) 0.0025(14)
C15 0.0289(19) 0.0316(19) 0.032(2) 0.0070(16) 0.0081(15) -0.0011(14)
C16 0.0223(17) 0.040(2) 0.030(2) 0.0044(16) 0.0070(14) 0.0014(15)
C17 0.0256(18) 0.0330(19) 0.029(2) 0.0033(15) 0.0069(14) 0.0065(14)
C18 0.0250(17) 0.0245(17) 0.0216(18) -0.0046(14) 0.0033(14) 0.0014(13)
C19 0.0231(17) 0.0253(18) 0.039(2) 0.0042(15) 0.0119(15) 0.0018(13)
C20 0.0263(18) 0.0287(18) 0.038(2) 0.0037(16) 0.0077(16) 0.0006(14)
C21 0.038(2) 0.040(2) 0.040(2) 0.0054(18) 0.0063(17) 0.0006(16)
C22 0.0260(19) 0.039(2) 0.047(2) 0.0089(18) 0.0082(16) 0.0020(15)
C23 0.030(2) 0.035(2) 0.065(3) 0.015(2) 0.017(2) 0.0123(16)
C24 0.042(2) 0.0273(19) 0.053(3) 0.0001(17) 0.023(2) 0.0048(16)
C25 0.0323(19) 0.0285(18) 0.034(2) 0.0042(15) 0.0152(16) 0.0030(14)
C26 0.042(2) 0.037(2) 0.039(2) -0.0058(17) 0.0142(18) 0.0036(16)
C27 0.0238(17) 0.0245(17) 0.0191(18) 0.0003(13) 0.0076(13) 0.0003(13)
C28 0.0278(18) 0.0291(18) 0.028(2) 0.0032(15) 0.0054(15) 0.0066(14)
C29 0.0247(18) 0.036(2) 0.026(2) -0.0007(16) 0.0014(14) -0.0065(14)
C30 0.037(2) 0.0273(18) 0.028(2) -0.0047(15) 0.0123(16) -0.0061(15)
C31 0.035(2) 0.0243(18) 0.035(2) 0.0004(15) 0.0104(16) 0.0048(14)
C32 0.0259(17) 0.0271(18) 0.0255(19) -0.0007(14) 0.0015(14) 0.0022(13)
C33 0.0237(17) 0.0198(16) 0.0252(19) -0.0041(14) 0.0044(14) 0.0025(12)
C34 0.0288(19) 0.0249(17) 0.027(2) -0.0018(14) 0.0060(15) 0.0014(13)
C35 0.0295(19) 0.0315(19) 0.040(2) 0.0007(16) 0.0170(17) 0.0015(14)
C36 0.0244(18) 0.0302(19) 0.056(3) -0.0071(17) 0.0131(18) 0.0024(14)
C37 0.0266(19) 0.036(2) 0.045(2) -0.0055(18) -0.0044(17) 0.0056(15)
C38 0.0265(19) 0.0331(19) 0.033(2) 0.0006(16) 0.0044(15) 0.0041(14)
C39 0.0186(16) 0.0252(17) 0.0218(18) -0.0011(14) 0.0046(13) 0.0049(12)
C40 0.0243(17) 0.0250(17) 0.0244(19) 0.0018(14) 0.0027(14) 0.0033(13)
C41 0.0315(19) 0.0312(19) 0.029(2) 0.0048(15) 0.0108(15) 0.0025(14)
C42 0.0346(19) 0.040(2) 0.0212(19) 0.0069(16) 0.0114(15) 0.0082(15)
C43 0.0300(18) 0.0319(19) 0.029(2) -0.0007(15) 0.0107(15) 0.0045(14)
C44 0.0220(17) 0.0267(17) 0.0269(19) 0.0008(14) 0.0062(14) 0.0034(13)
C45 0.0333(19) 0.0225(17) 0.0237(19) -0.0009(14) 0.0107(15) 0.0020(14)
C46 0.0326(19) 0.0274(18) 0.0225(19) 0.0018(14) 0.0063(15) 0.0056(14)
C47 0.043(2) 0.037(2) 0.032(2) -0.0052(17) -0.0023(17) 0.0104(16)
C48 0.0346(19) 0.0327(19) 0.0211(19) -0.0014(15) 0.0040(15) 0.0001(15)
C49 0.043(2) 0.0212(17) 0.028(2) -0.0019(15) 0.0129(16) 0.0014(15)
C50 0.0347(19) 0.0247(18) 0.032(2) 0.0016(15) 0.0112(16) 0.0062(14)
C51 0.0270(18) 0.0285(18) 0.0277(19) 0.0013(15) 0.0112(14) 0.0037(14)
C52 0.0306(19) 0.0333(19) 0.040(2) -0.0047(16) 0.0065(16) 0.0039(15)

loop_
_atom_type_symbol
_atom_type_description
_atom_type_scat_dispersion_real
_atom_type_scat_dispersion_imag
_atom_type_scat_source
C C 0.0033 0.0016 'International Tables Vol C Tables 4.2.6.8 and 6.1.1.4'
H H 0.0000 0.0000 'International Tables Vol C Tables 4.2.6.8 and 6.1.1.4'
N N 0.0061 0.0033 'International Tables Vol C Tables 4.2.6.8 and 6.1.1.4'
O O 0.0106 0.0060 'International Tables Vol C Tables 4.2.6.8 and 6.1.1.4'
P P 0.1023 0.0942 'International Tables Vol C Tables 4.2.6.8 and 6.1.1.4'

loop_
_geom_angle_atom_site_label_1
_geom_angle_atom_site_label_2
_geom_angle_atom_site_label_3
_geom_angle
O1 P1 C13 113.10(13)
O1 P1 C1 111.73(14)
C13 P1 C1 106.19(14)
O1 P1 C7 113.01(14)
C13 P1 C7 106.37(14)
C1 P1 C7 105.88(14)
O2 P2 C27 112.54(14)
O2 P2 C39 111.61(13)
C27 P2 C39 107.52(14)
O2 P2 C33 112.04(13)
C27 P2 C33 105.91(13)
C39 P2 C33 106.86(14)
C18 N1' C19 120.5(3)
C44 N2' C45 123.0(3)
C6 C1 C2 118.5(3)
C6 C1 P1 122.5(2)
C2 C1 P1 119.0(2)
C3 C2 C1 120.5(3)
C2 C3 C4 120.4(3)
C5 C4 C3 120.1(3)
C4 C5 C6 119.6(3)
C5 C6 C1 120.9(3)
C12 C7 C8 118.3(3)
C12 C7 P1 118.8(2)
C8 C7 P1 122.9(3)
C9 C8 C7 120.8(3)
C10 C9 C8 120.2(3)
C9 C10 C11 120.1(3)
C10 C11 C12 119.6(3)
C11 C12 C7 120.9(3)
C14 C13 C18 119.6(3)
C14 C13 P1 121.7(2)
C18 C13 P1 118.7(2)
C15 C14 C13 121.1(3)
C14 C15 C16 118.8(3)
C17 C16 C15 121.2(3)
C16 C17 C18 121.1(3)
N1' C18 C17 121.0(3)
N1' C18 C13 120.9(3)
C17 C18 C13 118.0(3)
C20 C19 C25 122.1(3)
C20 C19 N1' 118.4(3)
C25 C19 N1' 119.4(3)
C19 C20 C22 117.8(3)
C19 C20 C21 121.6(3)
C22 C20 C21 120.6(3)
C23 C22 C20 121.4(4)
C22 C23 C24 119.9(3)
C23 C24 C25 120.5(3)
C19 C25 C24 118.2(3)
C19 C25 C26 121.1(3)
C24 C25 C26 120.7(3)
C28 C27 C32 118.9(3)
C28 C27 P2 119.3(2)
C32 C27 P2 121.8(2)
C29 C28 C27 120.0(3)
C30 C29 C28 120.6(3)
C29 C30 C31 119.5(3)
C32 C31 C30 120.7(3)
C31 C32 C27 120.2(3)
C38 C33 C34 119.2(3)
C38 C33 P2 123.2(2)
C34 C33 P2 117.6(2)
C35 C34 C33 119.9(3)
C36 C35 C34 120.8(3)
C35 C36 C37 119.9(3)
C36 C37 C38 119.4(3)
C33 C38 C37 120.7(3)
C40 C39 C44 118.7(3)
C40 C39 P2 122.5(2)
C44 C39 P2 118.7(2)
C41 C40 C39 121.9(3)
C40 C41 C42 118.7(3)
C43 C42 C41 121.5(3)
C42 C43 C44 120.6(3)
N2' C44 C43 122.3(3)
N2' C44 C39 119.1(3)
C43 C44 C39 118.7(3)
C46 C45 C51 121.7(3)
C46 C45 N2' 120.0(3)
C51 C45 N2' 118.2(3)
C48 C46 C45 118.4(3)
C48 C46 C47 120.0(3)
C45 C46 C47 121.5(3)
C49 C48 C46 120.5(3)
C50 C49 C48 120.5(3)
C49 C50 C51 120.8(3)
C50 C51 C45 118.1(3)
C50 C51 C52 121.3(3)
C45 C51 C52 120.6(3)

loop_
_geom_bond_atom_site_label_1
_geom_bond_atom_site_label_2
_geom_bond_distance
P1 O1 1.491(2)
P1 C13 1.796(3)
P1 C1 1.800(3)
P1 C7 1.809(3)
P2 O2 1.498(2)
P2 C27 1.797(3)
P2 C39 1.801(3)
P2 C33 1.814(3)
N1' C18 1.388(4)
N1' C19 1.439(4)
N2' C44 1.388(4)
N2' C45 1.433(4)
C1 C6 1.394(4)
C1 C2 1.396(4)
C2 C3 1.381(5)
C3 C4 1.384(5)
C4 C5 1.382(5)
C5 C6 1.389(5)
C7 C12 1.395(5)
C7 C8 1.396(4)
C8 C9 1.382(5)
C9 C10 1.379(5)
C10 C11 1.384(5)
C11 C12 1.392(5)
C13 C14 1.400(4)
C13 C18 1.415(4)
C14 C15 1.380(4)
C15 C16 1.385(5)
C16 C17 1.373(4)
C17 C18 1.396(4)
C19 C20 1.393(5)
C19 C25 1.393(5)
C20 C22 1.393(5)
C20 C21 1.495(5)
C22 C23 1.376(5)
C23 C24 1.392(5)
C24 C25 1.396(5)
C25 C26 1.495(5)
C27 C28 1.393(4)
C27 C32 1.399(4)
C28 C29 1.389(4)
C29 C30 1.378(5)
C30 C31 1.381(5)
C31 C32 1.379(4)
C33 C38 1.384(5)
C33 C34 1.401(4)
C34 C35 1.382(4)
C35 C36 1.377(5)
C36 C37 1.392(5)
C37 C38 1.396(5)
C39 C40 1.403(4)
C39 C44 1.421(4)
C40 C41 1.382(4)
C41 C42 1.387(5)
C42 C43 1.379(4)
C43 C44 1.404(4)
C45 C46 1.393(5)
C45 C51 1.401(4)
C46 C48 1.391(4)
C46 C47 1.513(5)
C48 C49 1.387(5)
C49 C50 1.376(5)
C50 C51 1.394(4)
C51 C52 1.498(5)
